data_4507096
loop_
_publ_author_name
'Tothadi, Srinu'
'Desiraju, Gautam R.'

_publ_section_title
;
 Synthon Modularity in 4-Hydroxybenzamide--Dicarboxylic Acid Cocrystals
;
_journal_issue 12
_journal_name_full 'Crystal Growth &amp; Design'
_journal_page_first 6188
_journal_paper_doi 10.1021/cg3013766
_journal_volume 12
_journal_year 2012
_chemical_formula_sum 'C12 H18 N O5'
_chemical_formula_weight 256.13
_chemical_name_common '4-Hydroxybenzamide : sebacic acid : H2O (2:1:2) '
_chemical_name_systematic
;
 ?
;
_space_group_IT_number 14
_symmetry_cell_setting monoclinic
_symmetry_space_group_name_Hall '-P 2ybc'
_symmetry_space_group_name_H-M 'P 1 21/c 1'
_atom_sites_solution_hydrogens geom
_atom_sites_solution_primary direct
_atom_sites_solution_secondary difmap
_audit_creation_method SHELXL-97
_cell_angle_alpha 90.00
_cell_angle_beta 115.675(13)
_cell_angle_gamma 90.00
_cell_formula_units_Z 4
_cell_length_a 12.049(3)
_cell_length_b 5.0649(10)
_cell_length_c 23.609(5)
_cell_measurement_temperature 150(2)
_cell_measurement_theta_max 27.5
_cell_measurement_theta_min 3.2
_cell_volume 1298.5(5)
_computing_cell_refinement
;
CrystalClear-SM Expert 2.0 r4 (Rigaku, 2009)
;
_computing_data_collection
;
CrystalClear-SM Expert 2.0 r4 (Rigaku, 2009)
;
_computing_data_reduction
;
CrystalClear-SM Expert 2.0 r4 (Rigaku, 2009)
;
_computing_structure_refinement 'SHELXL-97 (Sheldrick, 2008)'
_computing_structure_solution 'SHELXL-97 (Sheldrick, 2008)'
_diffrn_ambient_temperature 150(2)
_diffrn_measured_fraction_theta_full 0.993
_diffrn_measured_fraction_theta_max 0.993
_diffrn_measurement_device
;
XtaLABmini: Fixed Chi 2 circle
;
_diffrn_measurement_device_type
;
Rigaku Mercury375R (2x2 bin mode)
;
_diffrn_measurement_method 'profile data from \w-scans'
_diffrn_radiation_monochromator graphite
_diffrn_radiation_source 'fine-focus sealed tube'
_diffrn_radiation_type MoK\a
_diffrn_radiation_wavelength 0.71073
_diffrn_reflns_av_R_equivalents 0.1099
_diffrn_reflns_av_sigmaI/netI 0.0772
_diffrn_reflns_limit_h_max 15
_diffrn_reflns_limit_h_min -15
_diffrn_reflns_limit_k_max 6
_diffrn_reflns_limit_k_min -6
_diffrn_reflns_limit_l_max 30
_diffrn_reflns_limit_l_min -30
_diffrn_reflns_number 13219
_diffrn_reflns_theta_full 27.54
_diffrn_reflns_theta_max 27.54
_diffrn_reflns_theta_min 1.88
_exptl_absorpt_coefficient_mu 0.102
_exptl_absorpt_correction_T_max 0.9799
_exptl_absorpt_correction_T_min 0.9700
_exptl_absorpt_correction_type multi-scan
_exptl_absorpt_process_details 'Jacobson, R. (1998) Private communication'
_exptl_crystal_colour colourless
_exptl_crystal_density_diffrn 1.310
_exptl_crystal_density_method 'not measured'
_exptl_crystal_description block
_exptl_crystal_F_000 548
_exptl_crystal_size_max 0.30
_exptl_crystal_size_mid 0.30
_exptl_crystal_size_min 0.20
_refine_diff_density_max 0.305
_refine_diff_density_min -0.285
_refine_diff_density_rms 0.081
_refine_ls_extinction_method none
_refine_ls_goodness_of_fit_ref 1.137
_refine_ls_hydrogen_treatment mixed
_refine_ls_matrix_type full
_refine_ls_number_parameters 171
_refine_ls_number_reflns 2989
_refine_ls_number_restraints 2
_refine_ls_restrained_S_all 1.138
_refine_ls_R_factor_all 0.0922
_refine_ls_R_factor_gt 0.0627
_refine_ls_shift/su_max 0.001
_refine_ls_shift/su_mean 0.000
_refine_ls_structure_factor_coef Fsqd
_refine_ls_weighting_details 'calc w=1/[\s^2^(Fo^2^)+(0.0851P)^2^+0.1655P] where P=(Fo^2^+2Fc^2^)/3'
_refine_ls_weighting_scheme calc
_refine_ls_wR_factor_gt 0.1528
_refine_ls_wR_factor_ref 0.1945
_reflns_number_gt 2179
_reflns_number_total 2989
_reflns_threshold_expression >2\s(I)
_cod_data_source_file cg3013766_si_003.cif
_cod_data_source_block 08
_cod_depositor_comments
;
The following automatic conversions were performed:

'_exptl_absorpt_correction_type' value 'Multi-scan' changed to
'multi-scan' according to
/home/saulius/struct/CIF-dictionaries/cif_core.dic dictionary named
'cif_core.dic' version 2.4.2 from 2011-04-26.

Automatic conversion script
Id: cif_fix_values 1891 2012-01-12 08:04:46Z andrius 
;
_cod_original_sg_symbol_H-M 'P 21/c'
_cod_database_code 4507096

loop_
_symmetry_equiv_pos_as_xyz
'x, y, z'
'-x, y+1/2, -z+1/2'
'-x, -y, -z'
'x, -y-1/2, z-1/2'

loop_
_atom_site_label
_atom_site_type_symbol
_atom_site_fract_x
_atom_site_fract_y
_atom_site_fract_z
_atom_site_U_iso_or_equiv
_atom_site_adp_type
_atom_site_occupancy
_atom_site_symmetry_multiplicity
_atom_site_calc_flag
_atom_site_refinement_flags
O3 O 0.54412(17) 0.2809(3) 0.20966(8) 0.0359(5) Uani 1 1 d D
O4 O 0.66071(15) -0.0768(3) 0.22171(8) 0.0322(4) Uani 1 1 d .
C8 C 0.8623(2) 0.1182(5) 0.42218(10) 0.0299(6) Uani 1 1 d .
H8B H 0.7986 0.1192 0.4381 0.036 Uiso 1 1 calc R
H8A H 0.8908 0.3023 0.4233 0.036 Uiso 1 1 calc R
C9 C 0.8037(2) 0.0237(5) 0.35419(11) 0.0299(6) Uani 1 1 d .
H9A H 0.8661 0.0289 0.3374 0.036 Uiso 1 1 calc R
H9B H 0.7769 -0.1619 0.3528 0.036 Uiso 1 1 calc R
C10 C 0.6941(2) 0.1908(5) 0.31283(11) 0.0291(6) Uani 1 1 d .
H10B H 0.6318 0.1810 0.3296 0.035 Uiso 1 1 calc R
H10A H 0.7213 0.3769 0.3161 0.035 Uiso 1 1 calc R
C11 C 0.9706(2) -0.0490(5) 0.46613(10) 0.0289(6) Uani 1 1 d .
H11A H 1.0341 -0.0515 0.4501 0.035 Uiso 1 1 calc R
H11B H 0.9421 -0.2327 0.4655 0.035 Uiso 1 1 calc R
C12 C 0.6332(2) 0.1152(5) 0.24431(11) 0.0267(5) Uani 1 1 d .
O1 O 0.90025(16) 0.3471(4) 0.69540(8) 0.0388(5) Uani 1 1 d .
O2 O 0.57473(16) 0.6949(3) 0.41269(8) 0.0307(4) Uani 1 1 d .
N1 N 0.51881(18) 0.2662(4) 0.40497(9) 0.0285(5) Uani 1 1 d .
H1A H 0.4673 0.2917 0.3686 0.034 Uiso 1 1 d R
H1B H 0.5452 0.0922 0.4219 0.034 Uiso 1 1 d R
C1 C 0.6695(2) 0.4314(4) 0.50497(11) 0.0244(5) Uani 1 1 d .
C2 C 0.7265(2) 0.1971(5) 0.60310(11) 0.0341(6) Uani 1 1 d .
H2 H 0.7115 0.0586 0.6260 0.041 Uiso 1 1 calc R
C3 C 0.7680(2) 0.6022(5) 0.53567(12) 0.0344(6) Uani 1 1 d .
H3 H 0.7821 0.7428 0.5130 0.041 Uiso 1 1 calc R
C4 C 0.8238(2) 0.3693(5) 0.63283(11) 0.0290(5) Uani 1 1 d .
C5 C 0.5853(2) 0.4721(4) 0.43766(10) 0.0236(5) Uani 1 1 d .
C6 C 0.6512(2) 0.2284(5) 0.53976(12) 0.0345(6) Uani 1 1 d .
H6 H 0.5853 0.1082 0.5194 0.041 Uiso 1 1 calc R
C7 C 0.8456(2) 0.5700(5) 0.59877(12) 0.0386(7) Uani 1 1 d .
H7 H 0.9139 0.6850 0.6188 0.046 Uiso 1 1 calc R
O5 O 0.84932(16) -0.0424(3) 0.75422(8) 0.0357(5) Uani 1 1 d D
H5A H 0.7914 -0.1879 0.7475 0.054 Uiso 1 1 d RD
H5B H 0.9102 -0.1069 0.7732 0.054 Uiso 1 1 d R
H1 H 0.871(4) 0.202(8) 0.7072(19) 0.089(13) Uiso 1 1 d .
H3A H 0.501(3) 0.232(7) 0.1657(9) 0.076(12) Uiso 1 1 d D

loop_
_atom_site_aniso_label
_atom_site_aniso_U_11
_atom_site_aniso_U_22
_atom_site_aniso_U_33
_atom_site_aniso_U_23
_atom_site_aniso_U_13
_atom_site_aniso_U_12
O3 0.0396(11) 0.0299(10) 0.0275(9) -0.0022(7) 0.0045(9) 0.0084(8)
O4 0.0299(10) 0.0328(10) 0.0251(9) -0.0044(7) 0.0038(8) 0.0049(7)
C8 0.0317(14) 0.0286(13) 0.0236(12) -0.0040(10) 0.0064(11) 0.0007(10)
C9 0.0324(14) 0.0270(13) 0.0244(12) -0.0038(9) 0.0069(11) 0.0007(10)
C10 0.0309(13) 0.0277(13) 0.0253(12) -0.0023(9) 0.0089(11) -0.0014(10)
C11 0.0291(13) 0.0272(13) 0.0244(12) -0.0053(9) 0.0060(11) -0.0011(9)
C12 0.0247(12) 0.0235(12) 0.0282(12) 0.0011(9) 0.0079(10) -0.0014(9)
O1 0.0269(10) 0.0467(12) 0.0287(10) 0.0074(8) -0.0012(8) -0.0091(8)
O2 0.0343(10) 0.0220(9) 0.0276(9) 0.0010(7) 0.0059(8) -0.0018(7)
N1 0.0321(12) 0.0215(10) 0.0244(10) 0.0017(8) 0.0053(9) -0.0011(8)
C1 0.0235(12) 0.0224(12) 0.0261(11) 0.0005(9) 0.0095(10) 0.0012(9)
C2 0.0321(14) 0.0359(15) 0.0291(13) 0.0036(10) 0.0084(11) -0.0103(10)
C3 0.0305(14) 0.0334(14) 0.0301(13) 0.0050(10) 0.0045(11) -0.0081(11)
C4 0.0217(12) 0.0321(13) 0.0269(12) 0.0015(10) 0.0047(10) -0.0023(10)
C5 0.0231(12) 0.0221(12) 0.0251(12) 0.0001(9) 0.0100(10) -0.0004(9)
C6 0.0326(14) 0.0357(14) 0.0274(13) -0.0003(10) 0.0058(11) -0.0133(11)
C7 0.0300(14) 0.0381(15) 0.0330(14) 0.0053(11) -0.0002(12) -0.0143(11)
O5 0.0262(10) 0.0360(10) 0.0373(10) 0.0081(8) 0.0065(8) -0.0008(7)

loop_
_atom_type_symbol
_atom_type_description
_atom_type_scat_dispersion_real
_atom_type_scat_dispersion_imag
_atom_type_scat_source
C C 0.0030 0.0020 'International Tables Vol C Tables 4.2.6.8 and 6.1.1.4'
H H 0.0000 0.0000 'International Tables Vol C Tables 4.2.6.8 and 6.1.1.4'
N N 0.0060 0.0030 'International Tables Vol C Tables 4.2.6.8 and 6.1.1.4'
O O 0.0110 0.0060 'International Tables Vol C Tables 4.2.6.8 and 6.1.1.4'

loop_
_geom_angle_atom_site_label_1
_geom_angle_atom_site_label_2
_geom_angle_atom_site_label_3
_geom_angle
_geom_angle_site_symmetry_1
_geom_angle_site_symmetry_3
C12 O3 H3A 114(2) . .
C9 C8 C11 114.3(2) . .
C9 C8 H8B 108.7 . .
C11 C8 H8B 108.7 . .
C9 C8 H8A 108.7 . .
C11 C8 H8A 108.7 . .
H8B C8 H8A 107.6 . .
C10 C9 C8 112.3(2) . .
C10 C9 H9A 109.1 . .
C8 C9 H9A 109.1 . .
C10 C9 H9B 109.1 . .
C8 C9 H9B 109.1 . .
H9A C9 H9B 107.9 . .
C12 C10 C9 115.6(2) . .
C12 C10 H10B 108.4 . .
C9 C10 H10B 108.4 . .
C12 C10 H10A 108.4 . .
C9 C10 H10A 108.4 . .
H10B C10 H10A 107.4 . .
C8 C11 C11 113.9(2) . 3_756
C8 C11 H11A 108.8 . .
C11 C11 H11A 108.8 3_756 .
C8 C11 H11B 108.8 . .
C11 C11 H11B 108.8 3_756 .
H11A C11 H11B 107.7 . .
O4 C12 O3 122.2(2) . .
O4 C12 C10 125.0(2) . .
O3 C12 C10 112.8(2) . .
C4 O1 H1 103(3) . .
C5 N1 H1A 118.2 . .
C5 N1 H1B 117.8 . .
H1A N1 H1B 122.8 . .
C6 C1 C3 118.0(2) . .
C6 C1 C5 121.7(2) . .
C3 C1 C5 120.3(2) . .
C6 C2 C4 119.4(2) . .
C6 C2 H2 120.3 . .
C4 C2 H2 120.3 . .
C7 C3 C1 120.9(2) . .
C7 C3 H3 119.5 . .
C1 C3 H3 119.5 . .
O1 C4 C2 121.6(2) . .
O1 C4 C7 118.5(2) . .
C2 C4 C7 119.9(2) . .
O2 C5 N1 121.1(2) . .
O2 C5 C1 120.8(2) . .
N1 C5 C1 118.06(19) . .
C2 C6 C1 121.8(2) . .
C2 C6 H6 119.1 . .
C1 C6 H6 119.1 . .
C3 C7 C4 120.0(2) . .
C3 C7 H7 120.0 . .
C4 C7 H7 120.0 . .
H5A O5 H5B 102.3 . .

loop_
_geom_bond_atom_site_label_1
_geom_bond_atom_site_label_2
_geom_bond_distance
_geom_bond_site_symmetry_2
O3 C12 1.329(3) .
O3 H3A 0.971(18) .
O4 C12 1.222(3) .
C8 C9 1.524(3) .
C8 C11 1.524(3) .
C8 H8B 0.9900 .
C8 H8A 0.9900 .
C9 C10 1.515(3) .
C9 H9A 0.9900 .
C9 H9B 0.9900 .
C10 C12 1.508(3) .
C10 H10B 0.9900 .
C10 H10A 0.9900 .
C11 C11 1.524(4) 3_756
C11 H11A 0.9900 .
C11 H11B 0.9900 .
O1 C4 1.365(3) .
O1 H1 0.91(4) .
O2 C5 1.254(3) .
N1 C5 1.338(3) .
N1 H1A 0.8232 .
N1 H1B 0.9635 .
C1 C6 1.392(3) .
C1 C3 1.392(3) .
C1 C5 1.483(3) .
C2 C6 1.382(3) .
C2 C4 1.384(3) .
C2 H2 0.9500 .
C3 C7 1.383(3) .
C3 H3 0.9500 .
C4 C7 1.390(3) .
C6 H6 0.9500 .
C7 H7 0.9500 .
O5 H5A 0.9792 .
O5 H5B 0.7491 .

loop_
_geom_torsion_atom_site_label_1
_geom_torsion_atom_site_label_2
_geom_torsion_atom_site_label_3
_geom_torsion_atom_site_label_4
_geom_torsion
_geom_torsion_site_symmetry_4
C11 C8 C9 C10 178.2(2) .
C8 C9 C10 C12 178.2(2) .
C9 C8 C11 C11 179.4(3) 3_756
C9 C10 C12 O4 5.1(4) .
C9 C10 C12 O3 -175.0(2) .
C6 C1 C3 C7 0.3(4) .
C5 C1 C3 C7 178.6(2) .
C6 C2 C4 O1 179.7(2) .
C6 C2 C4 C7 -0.6(4) .
C6 C1 C5 O2 155.2(2) .
C3 C1 C5 O2 -23.0(3) .
C6 C1 C5 N1 -23.0(3) .
C3 C1 C5 N1 158.8(2) .
C4 C2 C6 C1 -0.9(4) .
C3 C1 C6 C2 1.1(4) .
C5 C1 C6 C2 -177.2(2) .
C1 C3 C7 C4 -1.8(4) .
O1 C4 C7 C3 -178.3(2) .
C2 C4 C7 C3 1.9(4) .
